data_1572331
loop_
_publ_author_name
'Scholes, Abbie M.'
'Kershaw Cook, Laurence J.'
'Szczypi&#x144;ski, Filip T'
'Luzyanin, Konstantin V.'
'Egleston, Benjamin D.'
'Greenaway, Rebecca L.'
'Slater, Anna G.'

_publ_section_title
;
 Dynamic and solid-state behaviour of bromoisotrianglimine.
;
_journal_issue 35
_journal_name_full 'Chemical science'
_journal_page_first 14254
_journal_page_last 14263
_journal_paper_doi 10.1039/d4sc04207g
_journal_volume 15
_journal_year 2024
_chemical_absolute_configuration ad
_chemical_formula_moiety 'C42 H45 Br3 N6, 0.65(C7 H8), C2.45 H2.45'
_chemical_formula_sum 'C49 H52.65 Br3 N6'
_chemical_formula_weight 965.35
_space_group_crystal_system monoclinic
_space_group_IT_number 4
_space_group_name_Hall 'P 2yb'
_space_group_name_H-M_alt 'P 1 21 1'
_atom_sites_solution_hydrogens geom
_audit_creation_date 2022-09-13
_audit_creation_method
;
Olex2 1.2
(compiled 2018.05.29 svn.r3508 for OlexSys, GUI svn.r5506)
;
_audit_update_record
;
2023-12-07 deposited with the CCDC.	2024-07-29 downloaded from the CCDC.
;
_cell_angle_alpha 90
_cell_angle_beta 109.692(2)
_cell_angle_gamma 90
_cell_formula_units_Z 2
_cell_length_a 11.0041(2)
_cell_length_b 14.3125(2)
_cell_length_c 15.5247(3)
_cell_measurement_reflns_used 25294
_cell_measurement_temperature 100.01(11)
_cell_measurement_theta_max 28.1570
_cell_measurement_theta_min 1.9330
_cell_volume 2302.09(7)
_computing_cell_refinement 'CrysAlisPro 1.171.40.53 (Rigaku OD, 2019)'
_computing_data_collection 'CrysAlisPro 1.171.40.53 (Rigaku OD, 2019)'
_computing_data_reduction 'CrysAlisPro 1.171.40.53 (Rigaku OD, 2019)'
_computing_molecular_graphics 'Olex2 (Dolomanov et al., 2009)'
_computing_publication_material 'Olex2 (Dolomanov et al., 2009)'
_computing_structure_refinement 'ShelXL (Sheldrick, 2015)'
_computing_structure_solution 'SHELXT 2018/2 (Sheldrick, 2018)'
_diffrn_ambient_environment N~2~
_diffrn_ambient_temperature 100.01(11)
_diffrn_detector 'Hybrid Pixel Array Detector'
_diffrn_detector_area_resol_mean 10.0000
_diffrn_measured_fraction_theta_full 1.000
_diffrn_measured_fraction_theta_max 0.987
_diffrn_measurement_details
;
List of Runs (angles in degrees, time in seconds):

  # Type    Start    End  Width  t~exp~   \w     \q     \k     \f   Frames
#--------------------------------------------------------------------------
  1  \w    -84.00  40.00   1.00   10.00    --    5.00 -57.00-180.00  124
  2  \w    -46.00  80.00   1.00   10.00    --   -8.90  68.00  90.00  126
  3  \w    -44.00  80.00   1.00   10.00    --   -8.90  57.00 -90.00  124
  4  \w    -44.00  80.00   1.00   10.00    --   -8.90  57.00 -30.00  124
  5  \w    -46.00  80.00   1.00   10.00    --   -8.90  68.00  30.00  126
  6  \w    -98.00   8.00   1.00   10.00    --   -8.90 -57.00 -30.00  106
;
_diffrn_measurement_device 'four-circle diffractometer'
_diffrn_measurement_device_type 'XtaLAB AFC12 (RCD3): Kappa single'
_diffrn_measurement_method '\w scans'
_diffrn_orient_matrix_type 'CrysAlisPro convention (1999,Acta A55,543-557)'
_diffrn_orient_matrix_UB_11 0.0190579000
_diffrn_orient_matrix_UB_12 -0.0006181000
_diffrn_orient_matrix_UB_13 0.0484478000
_diffrn_orient_matrix_UB_21 0.0354265000
_diffrn_orient_matrix_UB_22 -0.0416733000
_diffrn_orient_matrix_UB_23 0.0011003000
_diffrn_orient_matrix_UB_31 0.0553579000
_diffrn_orient_matrix_UB_32 0.0268354000
_diffrn_orient_matrix_UB_33 0.0028620000
_diffrn_radiation_monochromator mirror
_diffrn_radiation_probe x-ray
_diffrn_radiation_type MoK\a
_diffrn_radiation_wavelength 0.71073
_diffrn_reflns_av_R_equivalents 0.0358
_diffrn_reflns_av_unetI/netI 0.0330
_diffrn_reflns_Laue_measured_fraction_full 1.000
_diffrn_reflns_Laue_measured_fraction_max 0.987
_diffrn_reflns_limit_h_max 14
_diffrn_reflns_limit_h_min -14
_diffrn_reflns_limit_k_max 18
_diffrn_reflns_limit_k_min -19
_diffrn_reflns_limit_l_max 19
_diffrn_reflns_limit_l_min -20
_diffrn_reflns_number 47561
_diffrn_reflns_point_group_measured_fraction_full 1.000
_diffrn_reflns_point_group_measured_fraction_max 0.967
_diffrn_reflns_theta_full 25.242
_diffrn_reflns_theta_max 28.297
_diffrn_reflns_theta_min 1.966
_diffrn_source 'Rotating-anode X-ray tube'
_diffrn_source_type 'Rigaku 007HF (Mo) X-ray Source'
_exptl_absorpt_coefficient_mu 2.668
_exptl_absorpt_correction_T_max 1.00000
_exptl_absorpt_correction_T_min 0.88133
_exptl_absorpt_correction_type multi-scan
_exptl_absorpt_process_details
;
CrysAlisPro 1.171.40.53 (Rigaku Oxford Diffraction, 2019)
Empirical absorption correction using spherical harmonics,
 implemented in SCALE3 ABSPACK scaling algorithm.
;
_exptl_crystal_colour 'clear colourless'
_exptl_crystal_colour_lustre clear
_exptl_crystal_colour_primary colourless
_exptl_crystal_density_diffrn 1.393
_exptl_crystal_description block
_exptl_crystal_F_000 987
_exptl_crystal_preparation 'Slow vapour diffusion of toluene into an acetonitrile solution.'
_exptl_crystal_size_max 0.2
_exptl_crystal_size_mid 0.11
_exptl_crystal_size_min 0.1
_refine_diff_density_max 0.695
_refine_diff_density_min -0.354
_refine_diff_density_rms 0.059
_refine_ls_abs_structure_details
;
 Flack x determined using 4342 quotients [(I+)-(I-)]/[(I+)+(I-)]
 (Parsons, Flack and Wagner, Acta Cryst. B69 (2013) 249-259).
;
_refine_ls_abs_structure_Flack -0.010(2)
_refine_ls_extinction_method none
_refine_ls_goodness_of_fit_ref 1.024
_refine_ls_hydrogen_treatment constr
_refine_ls_matrix_type full
_refine_ls_number_parameters 563
_refine_ls_number_reflns 11043
_refine_ls_number_restraints 29
_refine_ls_restrained_S_all 1.028
_refine_ls_R_factor_all 0.0353
_refine_ls_R_factor_gt 0.0303
_refine_ls_shift/su_max 0.001
_refine_ls_shift/su_mean 0.000
_refine_ls_structure_factor_coef Fsqd
_refine_ls_weighting_details 'w=1/[\s^2^(Fo^2^)+(0.0291P)^2^+1.1077P] where P=(Fo^2^+2Fc^2^)/3'
_refine_ls_weighting_scheme calc
_refine_ls_wR_factor_gt 0.0622
_refine_ls_wR_factor_ref 0.0634
_reflns_Friedel_coverage 0.886
_reflns_Friedel_fraction_full 0.999
_reflns_Friedel_fraction_max 0.945
_reflns_number_gt 10218
_reflns_number_total 11043
_reflns_threshold_expression 'I > 2\s(I)'
_cod_data_source_file d4sc04207g2.cif
_cod_data_source_block 33-rr_tol_w0002_ams384-1_mecntol_100k_1
_cod_depositor_comments 'Adding full bibliography for 1572326--1572335.cif.'
_cod_database_code 1572331
_shelx_shelxl_version_number 2018/3
_chemical_oxdiff_formula 'C49 H53 Br3 N6'
_shelx_space_group_comment
;
The symmetry employed for this shelxl refinement is uniquely defined
by the following loop, which should always be used as a source of
symmetry information in preference to the above space-group names.
They are only intended as comments.
;
_shelx_estimated_absorpt_t_max 0.776
_shelx_estimated_absorpt_t_min 0.617
_reflns_odcompleteness_completeness 99.96
_reflns_odcompleteness_iscentric 1
_reflns_odcompleteness_theta 26.32
_olex2_refinement_description
;
1. Fixed Uiso
 At 1.2 times of:
  All C(H) groups, All C(H,H) groups
 At 1.5 times of:
  All C(H,H,H) groups
2. Restrained distances
 C58B-C52B = C58C-C56B
 1.5 with sigma of 0.02
 C57B-C52B \\sim C52B-C53B \\sim C53B-C54B \\sim C54B-C55B \\sim C55B-C56B
\\sim C57B-C56B
 with sigma of 0.02
 C58B-C53B \\sim C58B-C57B \\sim C58C-C55B \\sim C58C-C57B
 with sigma of 0.02
3. Restrained planarity
 C53B, C57B, C56B, C52B, C55B, C54B, C58B, C58C
 with sigma of 0.1
4. Others
 Fixed Sof: C57A(0.65) H57A(0.65) C55A(0.65) H55A(0.65) C56A(0.65) H56A(0.65)
 C52A(0.65) C54A(0.65) H54A(0.65) C53A(0.65) H53A(0.65) C58A(0.65) H58G(0.65)
 H58H(0.65) H58I(0.65) C52B(0.35) C57B(0.35) H57B(0.35) C54B(0.35) H54B(0.35)
 C53B(0.35) H53B(0.35) C56B(0.35) C55B(0.35) H55B(0.35) C58B(0.18) H58A(0.18)
 H58B(0.18) H58C(0.18) C58C(0.17) H58D(0.17) H58E(0.17) H58F(0.17)
5.a Ternary CH refined with riding coordinates:
 C27(H27), C44(H44), C28(H28), C11(H11), C49(H49), C10(H10)
5.b Secondary CH2 refined with riding coordinates:
 C12(H12A,H12B), C15(H15A,H15B), C14(H14A,H14B), C30(H30A,H30B), C48(H48A,
 H48B), C29(H29A,H29B), C32(H32A,H32B), C47(H47A,H47B), C13(H13A,H13B),
 C31(H31A,H31B), C45(H45A,H45B), C46(H46A,H46B)
5.c Aromatic/amide H refined with riding coordinates:
 C34(H34), C17(H17), C8(H8), C51(H51), C20(H20), C22(H22), C37(H37), C39(H39),
 C25(H25), C24(H24), C41(H41), C3(H3), C42(H42), C5(H5), C7(H7), C57A(H57A),
 C55A(H55A), C56A(H56A), C54A(H54A), C53A(H53A), C57B(H57B), C54B(H54B),
 C53B(H53B), C55B(H55B)
5.d Idealised Me refined as rotating group:
 C58A(H58G,H58H,H58I), C58B(H58A,H58B,H58C), C58C(H58D,H58E,H58F)
;
_olex2_date_sample_data_collection 2022-03-03
_olex2_submission_original_sample_id 'AMS384-1 MeCN Tol 100 K'
_olex2_submission_special_instructions 'No special instructions were received'
_oxdiff_exptl_absorpt_empirical_details
;
Empirical correction (ABSPACK) includes:
- Absorption correction using spherical harmonics
- Frame scaling
;
_oxdiff_exptl_absorpt_empirical_full_max 1.220
_oxdiff_exptl_absorpt_empirical_full_min 0.845

loop_
_space_group_symop_operation_xyz
'x, y, z'
'-x, y+1/2, -z'

loop_
_atom_site_label
_atom_site_type_symbol
_atom_site_fract_x
_atom_site_fract_y
_atom_site_fract_z
_atom_site_U_iso_or_equiv
_atom_site_adp_type
_atom_site_occupancy
_atom_site_site_symmetry_order
_atom_site_calc_flag
_atom_site_refinement_flags_posn
_atom_site_refinement_flags_adp
_atom_site_refinement_flags_occupancy
_atom_site_disorder_assembly
_atom_site_disorder_group
Br18 Br 1.25218(3) 0.70065(2) 0.79342(2) 0.02668(9) Uani 1 1 d . . . . .
Br1 Br 0.97228(4) 0.76098(2) 0.21224(2) 0.02946(9) Uani 1 1 d . . . . .
Br35 Br 0.34011(4) 0.87198(3) 0.56873(3) 0.03492(10) Uani 1 1 d . . . . .
N16 N 1.1642(2) 0.3713(2) 0.58992(18) 0.0195(5) Uani 1 1 d . . . . .
N33 N 0.4710(3) 0.5156(2) 0.69210(18) 0.0187(6) Uani 1 1 d . . . . .
N50 N 0.5342(3) 0.5538(2) 0.15996(18) 0.0195(6) Uani 1 1 d . . . . .
N26 N 0.7425(3) 0.4618(2) 0.76791(18) 0.0196(6) Uani 1 1 d . . . . .
N43 N 0.3447(3) 0.5765(2) 0.25574(18) 0.0194(6) Uani 1 1 d . . . . .
C34 C 0.4479(3) 0.5078(2) 0.6070(2) 0.0167(6) Uani 1 1 d . . . . .
H34 H 0.457120 0.448518 0.582331 0.020 Uiso 1 1 calc R . . . .
N9 N 1.0676(2) 0.35057(19) 0.39456(18) 0.0186(6) Uani 1 1 d . . . . .
C4 C 0.9852(3) 0.4938(2) 0.3157(2) 0.0193(7) Uani 1 1 d . . . . .
C19 C 1.1236(3) 0.6070(2) 0.7481(2) 0.0178(6) Uani 1 1 d . . . . .
C17 C 1.0591(3) 0.3914(2) 0.6023(2) 0.0189(7) Uani 1 1 d . . . . .
H17 H 0.986408 0.352386 0.575227 0.023 Uiso 1 1 calc R . . . .
C27 C 0.6507(3) 0.4548(2) 0.8175(2) 0.0180(6) Uani 1 1 d . . . . .
H27 H 0.649293 0.515219 0.849489 0.022 Uiso 1 1 calc R . . . .
C8 C 1.0886(3) 0.4316(2) 0.3721(2) 0.0193(6) Uani 1 1 d . . . . .
H8 H 1.174870 0.453987 0.392360 0.023 Uiso 1 1 calc R . . . .
C51 C 0.6237(3) 0.4977(2) 0.1997(2) 0.0185(6) Uani 1 1 d . . . . .
H51 H 0.602559 0.435120 0.209322 0.022 Uiso 1 1 calc R . . . .
C20 C 1.0200(3) 0.6059(2) 0.7804(2) 0.0177(6) Uani 1 1 d . . . . .
H20 H 1.013307 0.651553 0.822986 0.021 Uiso 1 1 calc R . . . .
C44 C 0.3135(3) 0.5822(2) 0.1562(2) 0.0174(6) Uani 1 1 d . . . . .
H44 H 0.325401 0.647995 0.138733 0.021 Uiso 1 1 calc R . . . .
C28 C 0.5159(3) 0.4344(2) 0.7503(2) 0.0175(6) Uani 1 1 d . . . . .
H28 H 0.519461 0.379103 0.711856 0.021 Uiso 1 1 calc R . . . .
C22 C 0.9378(3) 0.4718(2) 0.6859(2) 0.0183(6) Uani 1 1 d . . . . .
H22 H 0.871933 0.426393 0.662272 0.022 Uiso 1 1 calc R . . . .
C11 C 1.1671(3) 0.2822(2) 0.5458(2) 0.0183(7) Uani 1 1 d . . . . .
H11 H 1.085276 0.247682 0.538626 0.022 Uiso 1 1 calc R . . . .
C36 C 0.3600(3) 0.7525(2) 0.5224(2) 0.0215(7) Uani 1 1 d . . . . .
C37 C 0.3481(3) 0.7452(2) 0.4301(2) 0.0200(7) Uani 1 1 d . . . . .
H37 H 0.329554 0.798776 0.391734 0.024 Uiso 1 1 calc R . . . .
C39 C 0.3936(3) 0.5803(2) 0.4528(2) 0.0163(6) Uani 1 1 d . . . . .
H39 H 0.404688 0.521136 0.428737 0.020 Uiso 1 1 calc R . . . .
C25 C 0.8201(3) 0.5299(2) 0.7874(2) 0.0179(6) Uani 1 1 d . . . . .
H25 H 0.810101 0.577470 0.827204 0.022 Uiso 1 1 calc R . . . .
C12 C 1.2809(3) 0.2243(2) 0.6053(2) 0.0193(7) Uani 1 1 d . . . . .
H12A H 1.272666 0.215001 0.666308 0.023 Uiso 1 1 calc R . . . .
H12B H 1.362186 0.258681 0.613839 0.023 Uiso 1 1 calc R . . . .
C24 C 1.1384(3) 0.5414(2) 0.6878(2) 0.0182(6) Uani 1 1 d . . . . .
H24 H 1.210999 0.542939 0.667861 0.022 Uiso 1 1 calc R . . . .
C41 C 0.3881(3) 0.6759(2) 0.5795(2) 0.0200(7) Uani 1 1 d . . . . .
H41 H 0.394637 0.682118 0.641860 0.024 Uiso 1 1 calc R . . . .
C15 C 1.1824(3) 0.2026(3) 0.4071(2) 0.0184(6) Uani 1 1 d . . . . .
H15A H 1.099896 0.169474 0.397632 0.022 Uiso 1 1 calc R . . . .
H15B H 1.191726 0.212198 0.346534 0.022 Uiso 1 1 calc R . . . .
C3 C 1.0183(3) 0.5819(3) 0.2941(2) 0.0216(7) Uani 1 1 d . . . . .
H3 H 1.105794 0.601802 0.315653 0.026 Uiso 1 1 calc R . . . .
C42 C 0.3470(3) 0.6529(2) 0.2970(2) 0.0176(6) Uani 1 1 d . . . . .
H42 H 0.337344 0.709378 0.263203 0.021 Uiso 1 1 calc R . . . .
C40 C 0.4070(3) 0.5889(2) 0.5447(2) 0.0162(6) Uani 1 1 d . . . . .
C14 C 1.2936(3) 0.1427(2) 0.4662(2) 0.0194(7) Uani 1 1 d . . . . .
H14A H 1.376448 0.172880 0.470766 0.023 Uiso 1 1 calc R . . . .
H14B H 1.290675 0.080916 0.436833 0.023 Uiso 1 1 calc R . . . .
C49 C 0.4022(3) 0.5174(2) 0.1260(2) 0.0181(6) Uani 1 1 d . . . . .
H49 H 0.400036 0.453250 0.150916 0.022 Uiso 1 1 calc R . . . .
C23 C 1.0437(3) 0.4720(2) 0.6564(2) 0.0183(6) Uani 1 1 d . . . . .
C30 C 0.4707(3) 0.3344(2) 0.8710(2) 0.0225(7) Uani 1 1 d . . . . .
H30A H 0.409723 0.324936 0.904753 0.027 Uiso 1 1 calc R . . . .
H30B H 0.473640 0.275913 0.837642 0.027 Uiso 1 1 calc R . . . .
C2 C 0.9226(3) 0.6406(2) 0.2407(2) 0.0214(7) Uani 1 1 d . . . . .
C48 C 0.3602(3) 0.5134(2) 0.0218(2) 0.0211(7) Uani 1 1 d . . . . .
H48A H 0.370555 0.575938 -0.002025 0.025 Uiso 1 1 calc R . . . .
H48B H 0.416667 0.469320 0.003717 0.025 Uiso 1 1 calc R . . . .
C29 C 0.4224(3) 0.4143(2) 0.8023(2) 0.0198(7) Uani 1 1 d . . . . .
H29A H 0.412136 0.471327 0.835270 0.024 Uiso 1 1 calc R . . . .
H29B H 0.336735 0.397702 0.758102 0.024 Uiso 1 1 calc R . . . .
C10 C 1.1787(3) 0.2971(2) 0.4512(2) 0.0164(6) Uani 1 1 d . . . . .
H10 H 1.259764 0.332312 0.457600 0.020 Uiso 1 1 calc R . . . .
C21 C 0.9263(3) 0.5367(2) 0.7493(2) 0.0181(6) Uani 1 1 d . . . . .
C38 C 0.3639(3) 0.6586(2) 0.3955(2) 0.0181(6) Uani 1 1 d . . . . .
C32 C 0.6991(3) 0.3774(3) 0.8883(2) 0.0214(7) Uani 1 1 d . . . . .
H32A H 0.782868 0.396368 0.933462 0.026 Uiso 1 1 calc R . . . .
H32B H 0.713710 0.320105 0.857378 0.026 Uiso 1 1 calc R . . . .
C5 C 0.8551(3) 0.4658(2) 0.2843(2) 0.0189(6) Uani 1 1 d . . . . .
H5 H 0.831755 0.405492 0.299029 0.023 Uiso 1 1 calc R . . . .
C47 C 0.2209(3) 0.4823(3) -0.0206(2) 0.0236(7) Uani 1 1 d . . . . .
H47A H 0.211109 0.418104 -0.000230 0.028 Uiso 1 1 calc R . . . .
H47B H 0.196438 0.481854 -0.088101 0.028 Uiso 1 1 calc R . . . .
C13 C 1.2866(3) 0.1293(2) 0.5620(2) 0.0216(7) Uani 1 1 d . . . . .
H13A H 1.363548 0.094461 0.600444 0.026 Uiso 1 1 calc R . . . .
H13B H 1.208974 0.092382 0.558403 0.026 Uiso 1 1 calc R . . . .
C31 C 0.6045(3) 0.3553(3) 0.9386(2) 0.0231(7) Uani 1 1 d . . . . .
H31A H 0.636134 0.300681 0.979116 0.028 Uiso 1 1 calc R . . . .
H31B H 0.599634 0.409231 0.977241 0.028 Uiso 1 1 calc R . . . .
C45 C 0.1723(3) 0.5541(3) 0.1117(2) 0.0216(7) Uani 1 1 d . . . . .
H45A H 0.116977 0.600075 0.128541 0.026 Uiso 1 1 calc R . . . .
H45B H 0.158465 0.492393 0.135796 0.026 Uiso 1 1 calc R . . . .
C46 C 0.1323(3) 0.5487(3) 0.0077(2) 0.0254(8) Uani 1 1 d . . . . .
H46A H 0.136519 0.611768 -0.017327 0.030 Uiso 1 1 calc R . . . .
H46B H 0.042038 0.526352 -0.017924 0.030 Uiso 1 1 calc R . . . .
C6 C 0.7608(3) 0.5265(2) 0.2317(2) 0.0185(6) Uani 1 1 d . . . . .
C7 C 0.7951(3) 0.6154(2) 0.2089(2) 0.0194(7) Uani 1 1 d . . . . .
H7 H 0.731262 0.657053 0.172350 0.023 Uiso 1 1 calc R . . . .
C57A C 0.7619(9) 0.8028(5) 0.8061(5) 0.0294(17) Uani 0.65 1 d . . P A 1
H57A H 0.756856 0.836408 0.752173 0.035 Uiso 0.65 1 calc R . P A 1
C55A C 0.6522(12) 0.7171(7) 0.8918(11) 0.058(4) Uani 0.65 1 d . . P A 1
H55A H 0.574127 0.693257 0.896627 0.070 Uiso 0.65 1 calc R . P A 1
C56A C 0.6547(7) 0.7648(6) 0.8146(6) 0.0386(16) Uani 0.65 1 d . . P A 1
H56A H 0.576133 0.771005 0.764820 0.046 Uiso 0.65 1 calc R . P A 1
C52A C 0.8833(6) 0.7928(5) 0.8776(6) 0.0319(15) Uani 0.65 1 d . . P A 1
C54A C 0.7695(15) 0.7061(7) 0.9615(7) 0.056(3) Uani 0.65 1 d . . P A 1
H54A H 0.771968 0.672127 1.014615 0.067 Uiso 0.65 1 calc R . P A 1
C53A C 0.8849(8) 0.7435(5) 0.9562(5) 0.0435(19) Uani 0.65 1 d . . P A 1
H53A H 0.963545 0.735383 1.005522 0.052 Uiso 0.65 1 calc R . P A 1
C58A C 1.0073(7) 0.8336(5) 0.8778(6) 0.0482(18) Uani 0.65 1 d . . P A 1
H58G H 1.006441 0.839474 0.814728 0.072 Uiso 0.65 1 calc GR . P A 1
H58H H 1.078568 0.792750 0.912289 0.072 Uiso 0.65 1 calc GR . P A 1
H58I H 1.018732 0.895416 0.906539 0.072 Uiso 0.65 1 calc GR . P A 1
C52B C 0.6865(17) 0.7050(16) 0.9123(14) 0.042(6) Uiso 0.35 1 d D . P B 2
C57B C 0.8113(17) 0.7206(13) 0.9598(15) 0.047(7) Uiso 0.35 1 d D . P B 2
H57B H 0.853232 0.700120 1.020870 0.057 Uiso 0.35 1 calc R . P B 2
C54B C 0.6803(19) 0.7772(14) 0.7804(15) 0.063(6) Uiso 0.35 1 d D . P B 2
H54B H 0.637913 0.795724 0.718744 0.076 Uiso 0.35 1 calc R . P B 2
C53B C 0.616(2) 0.7319(12) 0.8265(12) 0.058(5) Uiso 0.35 1 d D . P B 2
H53B H 0.526379 0.719173 0.800657 0.070 Uiso 0.35 1 calc R . P B 2
C56B C 0.8703(17) 0.7691(12) 0.9103(13) 0.060(6) Uiso 0.35 1 d D . P B 2
C55B C 0.8081(17) 0.7965(12) 0.8232(12) 0.038(5) Uiso 0.35 1 d D . P B 2
H55B H 0.854127 0.829914 0.791133 0.045 Uiso 0.35 1 calc R . P B 2
C58B C 0.6032(18) 0.6589(14) 0.9572(13) 0.031(5) Uiso 0.18 1 d D . P B 2
H58A H 0.655962 0.617965 1.006147 0.046 Uiso 0.18 1 calc GR . P B 2
H58B H 0.537079 0.621753 0.912030 0.046 Uiso 0.18 1 calc GR . P B 2
H58C H 0.561591 0.706482 0.983130 0.046 Uiso 0.18 1 calc GR . P B 2
C58C C 0.9999(18) 0.8011(16) 0.9545(16) 0.047(7) Uani 0.17 1 d D . P B 2
H58D H 1.000487 0.849746 0.999039 0.070 Uiso 0.17 1 calc GR . P B 2
H58E H 1.033960 0.826718 0.908665 0.070 Uiso 0.17 1 calc GR . P B 2
H58F H 1.053985 0.748652 0.986027 0.070 Uiso 0.17 1 calc GR . P B 2

loop_
_atom_site_aniso_label
_atom_site_aniso_U_11
_atom_site_aniso_U_22
_atom_site_aniso_U_33
_atom_site_aniso_U_23
_atom_site_aniso_U_13
_atom_site_aniso_U_12
Br18 0.02493(17) 0.02546(18) 0.03059(18) -0.00590(15) 0.01059(14) -0.00459(15)
Br1 0.0376(2) 0.02038(17) 0.03122(18) 0.00169(15) 0.01263(15) -0.00411(15)
Br35 0.0583(3) 0.02222(18) 0.02867(19) -0.00355(15) 0.02046(18) 0.00608(17)
N16 0.0179(13) 0.0231(14) 0.0185(13) -0.0029(12) 0.0074(10) 0.0023(12)
N33 0.0175(13) 0.0217(14) 0.0185(13) 0.0008(11) 0.0083(11) 0.0008(11)
N50 0.0184(14) 0.0230(15) 0.0176(13) 0.0005(11) 0.0067(11) 0.0019(11)
N26 0.0203(14) 0.0233(15) 0.0172(13) -0.0009(11) 0.0089(11) 0.0036(11)
N43 0.0179(13) 0.0261(15) 0.0152(13) 0.0032(11) 0.0068(11) 0.0031(11)
C34 0.0134(15) 0.0212(16) 0.0168(15) -0.0016(13) 0.0069(12) -0.0030(12)
N9 0.0140(13) 0.0224(15) 0.0180(13) -0.0015(11) 0.0037(10) 0.0018(10)
C4 0.0177(16) 0.0213(17) 0.0189(15) -0.0011(13) 0.0061(13) 0.0023(12)
C19 0.0141(15) 0.0180(16) 0.0197(15) 0.0019(12) 0.0035(12) 0.0000(12)
C17 0.0160(16) 0.0222(18) 0.0174(15) -0.0009(12) 0.0043(12) 0.0012(12)
C27 0.0195(16) 0.0203(17) 0.0167(15) -0.0026(12) 0.0094(12) 0.0012(12)
C8 0.0125(14) 0.0244(17) 0.0203(15) -0.0035(13) 0.0046(12) -0.0019(13)
C51 0.0183(16) 0.0220(16) 0.0169(15) 0.0014(13) 0.0080(13) 0.0013(13)
C20 0.0210(16) 0.0180(16) 0.0135(14) 0.0022(12) 0.0052(12) 0.0071(12)
C44 0.0171(15) 0.0214(16) 0.0126(14) 0.0027(12) 0.0037(12) 0.0044(13)
C28 0.0195(15) 0.0198(16) 0.0146(14) -0.0007(12) 0.0074(12) 0.0008(13)
C22 0.0160(15) 0.0198(16) 0.0187(15) 0.0013(13) 0.0052(12) 0.0026(12)
C11 0.0162(15) 0.0206(18) 0.0201(15) -0.0036(12) 0.0087(12) -0.0006(12)
C36 0.0271(17) 0.0182(16) 0.0230(15) -0.0056(14) 0.0134(13) -0.0009(14)
C37 0.0186(16) 0.0216(18) 0.0197(15) -0.0002(13) 0.0062(13) 0.0003(13)
C39 0.0121(14) 0.0209(16) 0.0159(14) -0.0050(12) 0.0045(11) -0.0041(12)
C25 0.0174(16) 0.0226(17) 0.0136(14) 0.0015(12) 0.0051(12) 0.0078(13)
C12 0.0203(16) 0.0230(17) 0.0156(14) -0.0009(12) 0.0073(12) 0.0002(12)
C24 0.0162(16) 0.0209(16) 0.0183(15) 0.0033(13) 0.0068(12) 0.0045(12)
C41 0.0188(16) 0.0248(18) 0.0177(15) -0.0025(13) 0.0079(13) -0.0025(12)
C15 0.0155(14) 0.0221(16) 0.0168(14) -0.0042(14) 0.0045(11) -0.0026(14)
C3 0.0183(16) 0.0263(18) 0.0219(16) -0.0037(14) 0.0092(13) -0.0006(13)
C42 0.0154(15) 0.0230(17) 0.0147(14) 0.0013(12) 0.0053(12) -0.0004(12)
C40 0.0113(14) 0.0212(16) 0.0171(15) -0.0021(12) 0.0060(12) -0.0042(12)
C14 0.0180(16) 0.0187(16) 0.0214(16) -0.0051(13) 0.0065(13) 0.0010(12)
C49 0.0173(16) 0.0206(16) 0.0166(15) 0.0037(12) 0.0061(12) 0.0031(12)
C23 0.0175(15) 0.0223(16) 0.0147(14) 0.0011(12) 0.0049(12) 0.0040(13)
C30 0.0242(18) 0.0248(18) 0.0207(16) 0.0031(14) 0.0105(14) 0.0011(14)
C2 0.0291(18) 0.0168(16) 0.0218(16) -0.0008(13) 0.0132(14) -0.0021(13)
C48 0.0251(18) 0.0234(17) 0.0164(15) -0.0009(13) 0.0089(13) 0.0030(13)
C29 0.0201(16) 0.0233(17) 0.0167(15) 0.0013(13) 0.0072(13) 0.0011(13)
C10 0.0090(14) 0.0209(16) 0.0177(15) -0.0020(12) 0.0023(12) -0.0005(12)
C21 0.0166(15) 0.0224(17) 0.0154(14) 0.0048(12) 0.0057(12) 0.0063(12)
C38 0.0125(15) 0.0278(18) 0.0145(14) -0.0019(13) 0.0051(12) -0.0023(12)
C32 0.0211(16) 0.0271(17) 0.0165(14) -0.0005(14) 0.0068(12) 0.0047(14)
C5 0.0170(15) 0.0215(16) 0.0193(15) 0.0006(13) 0.0073(12) 0.0023(12)
C47 0.0244(17) 0.0291(19) 0.0155(15) -0.0008(14) 0.0044(13) 0.0035(14)
C13 0.0190(16) 0.0217(17) 0.0228(16) 0.0011(13) 0.0051(13) 0.0017(13)
C31 0.0272(18) 0.0264(19) 0.0178(15) 0.0045(13) 0.0105(14) 0.0056(14)
C45 0.0172(16) 0.0309(19) 0.0168(15) 0.0016(13) 0.0061(12) 0.0052(13)
C46 0.0190(17) 0.037(2) 0.0171(16) 0.0010(15) 0.0021(13) 0.0065(15)
C6 0.0179(16) 0.0229(17) 0.0166(14) -0.0006(13) 0.0084(12) 0.0036(13)
C7 0.0221(16) 0.0214(17) 0.0166(15) 0.0010(12) 0.0089(13) 0.0052(13)
C57A 0.030(4) 0.025(3) 0.025(3) -0.010(2) -0.001(3) 0.012(3)
C55A 0.045(6) 0.032(5) 0.109(11) -0.031(6) 0.042(7) 0.002(4)
C56A 0.028(3) 0.027(3) 0.059(5) -0.013(4) 0.011(3) -0.001(3)
C52A 0.029(4) 0.019(3) 0.048(4) -0.015(3) 0.014(4) 0.004(2)
C54A 0.108(9) 0.033(4) 0.047(5) -0.008(4) 0.054(7) 0.008(6)
C53A 0.061(5) 0.030(4) 0.027(3) -0.011(3) -0.001(3) 0.027(4)
C58A 0.038(4) 0.044(4) 0.059(5) -0.007(4) 0.012(3) 0.009(3)
C58C 0.036(14) 0.040(14) 0.052(16) -0.028(13) -0.002(12) 0.012(11)

loop_
_atom_type_symbol
_atom_type_description
_atom_type_scat_dispersion_real
_atom_type_scat_dispersion_imag
_atom_type_scat_source
C C 0.0033 0.0016 'International Tables Vol C Tables 4.2.6.8 and 6.1.1.4'
H H 0.0000 0.0000 'International Tables Vol C Tables 4.2.6.8 and 6.1.1.4'
Br Br -0.2901 2.4595 'International Tables Vol C Tables 4.2.6.8 and 6.1.1.4'
N N 0.0061 0.0033 'International Tables Vol C Tables 4.2.6.8 and 6.1.1.4'

loop_
_geom_angle_atom_site_label_1
_geom_angle_atom_site_label_2
_geom_angle_atom_site_label_3
_geom_angle
_geom_angle_site_symmetry_1
_geom_angle_site_symmetry_3
_geom_angle_publ_flag
C17 N16 C11 116.0(3) . . ?
C34 N33 C28 119.1(3) . . ?
C51 N50 C49 117.8(3) . . ?
C25 N26 C27 117.2(3) . . ?
C42 N43 C44 116.3(3) . . ?
N33 C34 C40 121.6(3) . . ?
C8 N9 C10 117.2(3) . . ?
C3 C4 C8 118.7(3) . . ?
C3 C4 C5 119.8(3) . . ?
C5 C4 C8 121.6(3) . . ?
C20 C19 Br18 118.1(2) . . ?
C24 C19 Br18 119.4(2) . . ?
C24 C19 C20 122.5(3) . . ?
N16 C17 C23 123.5(3) . . ?
N26 C27 C28 109.7(2) . . ?
N26 C27 C32 107.1(3) . . ?
C32 C27 C28 112.1(3) . . ?
N9 C8 C4 123.1(3) . . ?
N50 C51 C6 121.8(3) . . ?
C19 C20 C21 118.9(3) . . ?
N43 C44 C49 110.0(2) . . ?
N43 C44 C45 107.6(2) . . ?
C45 C44 C49 111.0(3) . . ?
N33 C28 C27 108.7(3) . . ?
N33 C28 C29 109.3(3) . . ?
C27 C28 C29 110.3(3) . . ?
C23 C22 C21 121.2(3) . . ?
N16 C11 C12 109.6(3) . . ?
N16 C11 C10 110.6(3) . . ?
C12 C11 C10 109.9(3) . . ?
C37 C36 Br35 118.2(3) . . ?
C41 C36 Br35 120.2(2) . . ?
C41 C36 C37 121.6(3) . . ?
C38 C37 C36 118.9(3) . . ?
C40 C39 C38 120.2(3) . . ?
N26 C25 C21 121.0(3) . . ?
C11 C12 C13 111.4(3) . . ?
C19 C24 C23 118.5(3) . . ?
C36 C41 C40 119.3(3) . . ?
C14 C15 C10 111.6(2) . . ?
C2 C3 C4 119.2(3) . . ?
N43 C42 C38 123.1(3) . . ?
C39 C40 C34 120.3(3) . . ?
C39 C40 C41 119.7(3) . . ?
C41 C40 C34 119.9(3) . . ?
C15 C14 C13 111.3(3) . . ?
N50 C49 C44 109.3(3) . . ?
N50 C49 C48 107.7(3) . . ?
C48 C49 C44 110.6(3) . . ?
C22 C23 C17 117.2(3) . . ?
C22 C23 C24 119.7(3) . . ?
C24 C23 C17 122.6(3) . . ?
C31 C30 C29 111.2(3) . . ?
C3 C2 Br1 117.9(3) . . ?
C7 C2 Br1 119.6(3) . . ?
C7 C2 C3 122.4(3) . . ?
C47 C48 C49 111.8(3) . . ?
C30 C29 C28 111.7(3) . . ?
N9 C10 C11 109.1(3) . . ?
N9 C10 C15 109.8(2) . . ?
C15 C10 C11 109.3(3) . . ?
C20 C21 C25 120.0(3) . . ?
C22 C21 C20 119.2(3) . . ?
C22 C21 C25 120.8(3) . . ?
C37 C38 C39 120.2(3) . . ?
C37 C38 C42 117.5(3) . . ?
C39 C38 C42 122.2(3) . . ?
C27 C32 C31 112.7(3) . . ?
C6 C5 C4 119.8(3) . . ?
C48 C47 C46 110.0(3) . . ?
C14 C13 C12 109.9(3) . . ?
C30 C31 C32 110.8(3) . . ?
C44 C45 C46 112.3(3) . . ?
C45 C46 C47 110.5(3) . . ?
C5 C6 C51 119.9(3) . . ?
C5 C6 C7 120.3(3) . . ?
C7 C6 C51 119.8(3) . . ?
C2 C7 C6 118.5(3) . . ?
C56A C57A C52A 120.3(8) . . ?
C54A C55A C56A 116.4(9) . . ?
C57A C56A C55A 123.9(8) . . ?
C57A C52A C58A 125.5(8) . . ?
C53A C52A C57A 117.4(7) . . ?
C53A C52A C58A 117.0(7) . . ?
C55A C54A C53A 122.3(9) . . ?
C52A C53A C54A 119.7(7) . . ?
C57B C52B C53B 129.5(19) . . ?
C57B C52B C58B 119.8(15) . . ?
C53B C52B C58B 110.5(15) . . ?
C52B C57B C56B 111.8(18) . . ?
C53B C54B C55B 118.9(19) . . ?
C54B C53B C52B 116(2) . . ?
C57B C56B C58C 118.8(16) . . ?
C55B C56B C57B 122.6(17) . . ?
C55B C56B C58C 118.3(15) . . ?
C56B C55B C54B 121.3(17) . . ?

loop_
_geom_bond_atom_site_label_1
_geom_bond_atom_site_label_2
_geom_bond_distance
_geom_bond_site_symmetry_2
_geom_bond_publ_flag
Br18 C19 1.903(3) . ?
Br1 C2 1.904(3) . ?
Br35 C36 1.897(3) . ?
N16 C17 1.268(4) . ?
N16 C11 1.452(4) . ?
N33 C34 1.264(4) . ?
N33 C28 1.453(4) . ?
N50 C51 1.260(4) . ?
N50 C49 1.464(4) . ?
N26 C27 1.466(4) . ?
N26 C25 1.263(4) . ?
N43 C44 1.468(4) . ?
N43 C42 1.264(4) . ?
C34 C40 1.480(4) . ?
N9 C8 1.254(4) . ?
N9 C10 1.458(4) . ?
C4 C8 1.478(5) . ?
C4 C3 1.384(5) . ?
C4 C5 1.407(5) . ?
C19 C20 1.392(5) . ?
C19 C24 1.373(5) . ?
C17 C23 1.469(5) . ?
C27 C28 1.527(4) . ?
C27 C32 1.525(5) . ?
C51 C6 1.480(5) . ?
C20 C21 1.393(5) . ?
C44 C49 1.530(4) . ?
C44 C45 1.526(4) . ?
C28 C29 1.534(4) . ?
C22 C23 1.388(4) . ?
C22 C21 1.390(5) . ?
C11 C12 1.525(4) . ?
C11 C10 1.532(4) . ?
C36 C37 1.399(4) . ?
C36 C41 1.377(5) . ?
C37 C38 1.384(5) . ?
C39 C40 1.391(4) . ?
C39 C38 1.399(5) . ?
C25 C21 1.481(4) . ?
C12 C13 1.528(5) . ?
C24 C23 1.402(5) . ?
C41 C40 1.401(5) . ?
C15 C14 1.522(5) . ?
C15 C10 1.523(5) . ?
C3 C2 1.383(5) . ?
C42 C38 1.478(4) . ?
C14 C13 1.528(5) . ?
C49 C48 1.526(4) . ?
C30 C29 1.531(5) . ?
C30 C31 1.523(5) . ?
C2 C7 1.370(5) . ?
C48 C47 1.516(5) . ?
C32 C31 1.530(5) . ?
C5 C6 1.388(5) . ?
C47 C46 1.528(5) . ?
C45 C46 1.526(4) . ?
C6 C7 1.405(5) . ?
C57A C56A 1.346(13) . ?
C57A C52A 1.428(10) . ?
C55A C56A 1.388(17) . ?
C55A C54A 1.386(18) . ?
C52A C53A 1.405(12) . ?
C52A C58A 1.482(10) . ?
C54A C53A 1.406(16) . ?
C52B C57B 1.341(19) . ?
C52B C53B 1.351(18) . ?
C52B C58B 1.48(2) . ?
C57B C56B 1.354(18) . ?
C54B C53B 1.331(17) . ?
C54B C55B 1.366(17) . ?
C56B C55B 1.351(17) . ?
C56B C58C 1.43(2) . ?
